data_2106075
loop_
_publ_author_name
'Baur, W.H.'
'Tillmanns, E.'

_publ_section_title
;
 How to avoid unneccessarily low symmetry in crystal structure
 determinations
;
_journal_name_full 'Acta Crystallographica B (39,1983-)'
_journal_page_first 95
_journal_page_last 111
_journal_volume 42
_journal_year 1986
_chemical_formula_sum 'Ca H8 O7 S'
_chemical_name_systematic 'Ca (S O3) (H2 O)4'
_space_group_IT_number 167
_symmetry_space_group_name_Hall '-R 3 2"c'
_symmetry_space_group_name_H-M 'R -3 c :H'
_cell_angle_alpha 90
_cell_angle_beta 90
_cell_angle_gamma 120
_cell_formula_units_Z 18
_cell_length_a 11.192
_cell_length_b 11.192
_cell_length_c 28.36
_cell_volume 3076.467
_citation_journal_id_ASTM ASBSDK
_cod_data_source_file Baur_ASBSDK_1986_1545.cif
_cod_data_source_block H8Ca1O7S1
_cod_original_formula_sum 'H8 Ca1 O7 S1'
_cod_database_code 2106075

loop_
_symmetry_equiv_pos_as_xyz
x,y,z
-y,x-y,z
-x+y,-x,z
y,x,-z+1/2
-x,-x+y,-z+1/2
x-y,-y,-z+1/2
-x,-y,-z
y,-x+y,-z
x-y,x,-z
-y,-x,z-1/2
x,x-y,z-1/2
-x+y,y,z-1/2
x+2/3,y+1/3,z+1/3
-y+2/3,x-y+1/3,z+1/3
-x+y+2/3,-x+1/3,z+1/3
y+2/3,x+1/3,-z+5/6
-x+2/3,-x+y+1/3,-z+5/6
x-y+2/3,-y+1/3,-z+5/6
-x+2/3,-y+1/3,-z+1/3
y+2/3,-x+y+1/3,-z+1/3
x-y+2/3,x+1/3,-z+1/3
-y+2/3,-x+1/3,z-1/6
x+2/3,x-y+1/3,z-1/6
-x+y+2/3,y+1/3,z-1/6
x+1/3,y+2/3,z+2/3
-y+1/3,x-y+2/3,z+2/3
-x+y+1/3,-x+2/3,z+2/3
y+1/3,x+2/3,-z+7/6
-x+1/3,-x+y+2/3,-z+7/6
x-y+1/3,-y+2/3,-z+7/6
-x+1/3,-y+2/3,-z+2/3
y+1/3,-x+y+2/3,-z+2/3
x-y+1/3,x+2/3,-z+2/3
-y+1/3,-x+2/3,z+1/6
x+1/3,x-y+2/3,z+1/6
-x+y+1/3,y+2/3,z+1/6

loop_
_atom_site_label
_atom_site_type_symbol
_atom_site_fract_x
_atom_site_fract_y
_atom_site_fract_z
_atom_site_occupancy
_atom_site_U_iso_or_equiv
O2 O-2 0.6584 0.9918 0.1842 1 0.0
O3 O-2 0.0651 0.4945 0.5781 1 0.0
O4 O-2 0 0 0.5498 0.375 0.0
S1 S+4 0 0 0.1782 1 0.0
O1 O-2 0.6668 0.21 0.1367 1 0.0
S2 S+4 0 0 0 1 0.0
Ca1 Ca+2 0.7938 0 0.25 1 0.0
O5 O-2 0.085 0.1376 0.0229 0.375 0.0
